data_7232884
loop_
_publ_author_name
'Rojek, Tomasz'
'Goldeman, Waldemar'
'\'Slepokura, Katarzyna'
'Zierkiewicz, Wiktor'
'Matczak-Jon, Ewa'

_publ_section_title
;
 Deciphering preferred solid-state conformations in nitrogen-containing
 bisphosphonates and their coordination compounds. A case study of
 discrete Cu(ii) complexes based on C\a-substituted analogues of
 zoledronic acid: crystal structures and solid-state characterization
;
_journal_issue 29
_journal_name_full CrystEngComm
_journal_page_first 4340
_journal_paper_doi 10.1039/C9CE00614A
_journal_volume 21
_journal_year 2019
_chemical_formula_moiety 'C18 H34 Cu N4 O16 P4'
_chemical_formula_sum 'C18 H34 Cu N4 O16 P4'
_chemical_formula_weight 749.91
_space_group_crystal_system triclinic
_space_group_IT_number 2
_space_group_name_Hall '-P 1'
_space_group_name_H-M_alt 'P -1'
_symmetry_space_group_name_Hall '-P 1'
_symmetry_space_group_name_H-M 'P -1'
_atom_sites_solution_hydrogens mixed
_atom_sites_solution_primary isomor
_atom_sites_solution_secondary difmap
_audit_creation_method SHELXL-2014/7
_audit_update_record
;
2019-02-18 deposited with the CCDC.    2019-04-25 downloaded from the CCDC.
;
_cell_angle_alpha 98.32(3)
_cell_angle_beta 94.13(3)
_cell_angle_gamma 90.84(3)
_cell_formula_units_Z 1
_cell_length_a 6.874(2)
_cell_length_b 10.174(4)
_cell_length_c 9.995(3)
_cell_measurement_reflns_used 2041
_cell_measurement_temperature 100(2)
_cell_measurement_theta_max 30.50
_cell_measurement_theta_min 2.96
_cell_volume 689.6(4)
_computing_cell_refinement
;
CrysAlisPro, Agilent Technologies,
Version 1.171.36.21 (release 14-08-2012 CrysAlis171 .NET)
(compiled Sep 14 2012,17:21:16)
;
_computing_data_collection
;
CrysAlisPro, Agilent Technologies,
Version 1.171.36.21 (release 14-08-2012 CrysAlis171 .NET)
(compiled Sep 14 2012,17:21:16)
;
_computing_data_reduction
;
CrysAlisPro, Agilent Technologies,
Version 1.171.36.21 (release 14-08-2012 CrysAlis171 .NET)
(compiled Sep 14 2012,17:21:16)
;
_computing_structure_refinement 'SHELXL-2014/7 (Sheldrick, 2015)'
_computing_structure_solution none
_diffrn_ambient_temperature 100(2)
_diffrn_detector_area_resol_mean 10.3456
_diffrn_measured_fraction_theta_full 0.982
_diffrn_measured_fraction_theta_max 0.865
_diffrn_measurement_device_type 'Agilent Tecnologies Xcalibur R, Ruby'
_diffrn_measurement_method 'omega scan'
_diffrn_radiation_type MoK\a
_diffrn_radiation_wavelength 0.71073
_diffrn_reflns_av_R_equivalents 0.0258
_diffrn_reflns_av_unetI/netI 0.0665
_diffrn_reflns_Laue_measured_fraction_full 0.982
_diffrn_reflns_Laue_measured_fraction_max 0.865
_diffrn_reflns_limit_h_max 9
_diffrn_reflns_limit_h_min -9
_diffrn_reflns_limit_k_max 11
_diffrn_reflns_limit_k_min -13
_diffrn_reflns_limit_l_max 14
_diffrn_reflns_limit_l_min -9
_diffrn_reflns_number 5106
_diffrn_reflns_point_group_measured_fraction_full 0.982
_diffrn_reflns_point_group_measured_fraction_max 0.865
_diffrn_reflns_theta_full 25.242
_diffrn_reflns_theta_max 30.568
_diffrn_reflns_theta_min 2.972
_diffrn_source 'Enhance (Mo) X-ray Source'
_exptl_absorpt_coefficient_mu 1.109
_exptl_absorpt_correction_T_max 0.956
_exptl_absorpt_correction_T_min 0.805
_exptl_absorpt_correction_type analytical
_exptl_absorpt_process_details
;
CrysAlisPro, Agilent Technologies,
Version 1.171.36.21 (release 14-08-2012 CrysAlis171 .NET)
(compiled Sep 14 2012,17:21:16)
Analytical numeric absorption correction using a multifaceted crystal
            model based on expressions derived by R.C. Clark & J.S. Reid.
(Clark, R. C. & Reid, J. S. (1995). Acta Cryst. A51, 887-897)
;
_exptl_crystal_colour green-blue
_exptl_crystal_density_diffrn 1.806
_exptl_crystal_description plate
_exptl_crystal_F_000 387
_exptl_crystal_size_max 0.19
_exptl_crystal_size_mid 0.15
_exptl_crystal_size_min 0.04
_refine_diff_density_max 0.811
_refine_diff_density_min -0.880
_refine_diff_density_rms 0.108
_refine_ls_extinction_method none
_refine_ls_goodness_of_fit_ref 1.044
_refine_ls_hydrogen_treatment constr
_refine_ls_matrix_type full
_refine_ls_number_parameters 196
_refine_ls_number_reflns 3668
_refine_ls_number_restraints 7
_refine_ls_restrained_S_all 1.043
_refine_ls_R_factor_all 0.0599
_refine_ls_R_factor_gt 0.0457
_refine_ls_shift/su_max 0.000
_refine_ls_shift/su_mean 0.000
_refine_ls_structure_factor_coef Fsqd
_refine_ls_weighting_details 'w=1/[\s^2^(Fo^2^)+(0.0431P)^2^+0.4748P] where P=(Fo^2^+2Fc^2^)/3'
_refine_ls_weighting_scheme calc
_refine_ls_wR_factor_gt 0.1029
_refine_ls_wR_factor_ref 0.1117
_reflns_Friedel_coverage 0.000
_reflns_number_gt 3023
_reflns_number_total 3668
_reflns_threshold_expression 'I > 2\s(I)'
_cod_data_source_file c9ce00614a2.cif
_cod_data_source_block newab
_cod_depositor_comments 'Adding full bibliography for 7232883--7232885.cif.'
_cod_database_code 7232884
_shelx_shelxl_version_number 2014/7
_shelx_space_group_comment
;
The symmetry employed for this shelxl refinement is uniquely defined
by the following loop, which should always be used as a source of
symmetry information in preference to the above space-group names.
They are only intended as comments.
;
_shelx_estimated_absorpt_t_min 0.817
_shelx_estimated_absorpt_t_max 0.957

loop_
_space_group_symop_operation_xyz
'x, y, z'
'-x, -y, -z'

loop_
_atom_site_label
_atom_site_type_symbol
_atom_site_fract_x
_atom_site_fract_y
_atom_site_fract_z
_atom_site_U_iso_or_equiv
_atom_site_adp_type
_atom_site_occupancy
_atom_site_site_symmetry_order
_atom_site_calc_flag
_atom_site_refinement_flags_posn
_atom_site_refinement_flags_adp
_atom_site_refinement_flags_occupancy
Cu1 Cu 0.5000 0.5000 0.5000 0.01021(13) Uani 1 2 d S . P
P1 P 0.11866(10) 0.37272(7) 0.61002(7) 0.00822(15) Uani 1 1 d . . .
O1 O -0.0016(3) 0.26421(19) 0.5235(2) 0.0129(4) Uani 1 1 d . . .
O2 O 0.2379(3) 0.4573(2) 0.5331(2) 0.0133(4) Uani 1 1 d . . .
O3 O -0.0069(3) 0.46133(19) 0.7101(2) 0.0116(4) Uani 1 1 d D . .
H3 H -0.1244 0.4648 0.6818 0.017 Uiso 1 1 d DR U .
P2 P 0.49127(10) 0.42975(7) 0.79265(7) 0.00781(15) Uani 1 1 d . . .
O4 O 0.6199(3) 0.38903(19) 0.90615(19) 0.0097(4) Uani 1 1 d . . .
O5 O 0.6018(3) 0.44725(19) 0.6698(2) 0.0107(4) Uani 1 1 d . . .
O6 O 0.3854(3) 0.56266(19) 0.8364(2) 0.0102(4) Uani 1 1 d D . .
H6 H 0.3927 0.5788 0.9215 0.015 Uiso 1 1 d DR U .
O7 O 0.3962(3) 0.19670(19) 0.6399(2) 0.0118(4) Uani 1 1 d D . .
H7 H 0.4457 0.2252 0.5749 0.018 Uiso 1 1 d DR U .
N1 N 0.0552(3) 0.1298(2) 0.7655(2) 0.0101(5) Uani 1 1 d . . .
N2 N -0.0748(4) -0.0445(3) 0.6384(3) 0.0183(6) Uani 1 1 d D . .
H2N H -0.0818 -0.1204 0.5832 0.022 Uiso 1 1 d DR U .
C1 C 0.2991(4) 0.2995(3) 0.7252(3) 0.0084(5) Uani 1 1 d . . .
C2 C 0.2101(4) 0.2280(3) 0.8347(3) 0.0099(5) Uani 1 1 d . . .
C3 C 0.3555(4) 0.1463(3) 0.9129(3) 0.0136(6) Uani 1 1 d . . .
H3A H 0.3838 0.0615 0.8565 0.016 Uiso 1 1 calc R U .
H3B H 0.4794 0.1971 0.9402 0.016 Uiso 1 1 calc R U .
C4 C 0.2508(5) 0.1209(3) 1.0380(3) 0.0219(7) Uani 1 1 d . . .
H4A H 0.3454 0.1246 1.1181 0.026 Uiso 1 1 calc R U .
H4B H 0.1848 0.0323 1.0216 0.026 Uiso 1 1 calc R U .
C5 C 0.1002(5) 0.2312(3) 1.0618(3) 0.0184(6) Uani 1 1 d . . .
H5A H -0.0337 0.1923 1.0546 0.022 Uiso 1 1 calc R U .
H5B H 0.1262 0.2840 1.1528 0.022 Uiso 1 1 calc R U .
C6 C 0.1234(4) 0.3186(3) 0.9507(3) 0.0132(6) Uani 1 1 d . . .
H6A H -0.0045 0.3516 0.9199 0.016 Uiso 1 1 calc R U .
H6B H 0.2121 0.3957 0.9845 0.016 Uiso 1 1 calc R U .
C21 C 0.0907(4) 0.0135(3) 0.6913(3) 0.0137(6) Uani 1 1 d . . .
H21 H 0.2164 -0.0217 0.6789 0.016 Uiso 1 1 calc R U .
C41 C -0.2250(4) 0.0371(3) 0.6782(3) 0.0183(7) Uani 1 1 d . . .
H41 H -0.3602 0.0198 0.6544 0.022 Uiso 1 1 calc R U .
C51 C -0.1449(4) 0.1461(3) 0.7571(3) 0.0136(6) Uani 1 1 d . . .
H51 H -0.2127 0.2199 0.7988 0.016 Uiso 1 1 calc R U .
O1W O 0.6176(3) 0.2529(2) 0.3995(2) 0.0265(6) Uani 1 1 d D . .
H1W H 0.6215 0.2686 0.3194 0.040 Uiso 1 1 d DR U .
H2W H 0.7282 0.2666 0.4414 0.040 Uiso 1 1 d DR U .

loop_
_atom_site_aniso_label
_atom_site_aniso_U_11
_atom_site_aniso_U_22
_atom_site_aniso_U_33
_atom_site_aniso_U_23
_atom_site_aniso_U_13
_atom_site_aniso_U_12
Cu1 0.0062(2) 0.0164(3) 0.0087(3) 0.00457(18) 0.00002(17) -0.00073(18)
P1 0.0058(3) 0.0100(3) 0.0088(3) 0.0018(3) -0.0002(2) 0.0005(2)
O1 0.0125(10) 0.0121(10) 0.0131(10) 0.0005(8) -0.0027(8) 0.0000(8)
O2 0.0081(9) 0.0200(11) 0.0142(11) 0.0116(8) 0.0002(8) -0.0010(8)
O3 0.0066(9) 0.0157(10) 0.0118(10) 0.0002(8) -0.0001(7) 0.0027(7)
P2 0.0063(3) 0.0100(3) 0.0072(3) 0.0015(2) 0.0000(2) -0.0001(2)
O4 0.0084(9) 0.0121(10) 0.0086(10) 0.0015(7) -0.0009(7) 0.0020(7)
O5 0.0051(8) 0.0170(10) 0.0101(10) 0.0025(8) 0.0003(7) -0.0010(7)
O6 0.0116(9) 0.0115(10) 0.0073(10) 0.0005(7) 0.0003(7) 0.0020(7)
O7 0.0119(9) 0.0097(9) 0.0141(10) 0.0010(8) 0.0038(8) 0.0034(7)
N1 0.0081(10) 0.0109(11) 0.0118(12) 0.0045(9) -0.0010(9) -0.0016(8)
N2 0.0245(14) 0.0161(13) 0.0138(13) 0.0015(10) 0.0009(11) -0.0063(10)
C1 0.0085(12) 0.0083(12) 0.0084(13) 0.0006(10) 0.0008(10) 0.0023(9)
C2 0.0082(12) 0.0104(13) 0.0113(14) 0.0032(10) -0.0009(10) -0.0023(10)
C3 0.0113(13) 0.0125(14) 0.0176(15) 0.0056(11) -0.0023(11) 0.0015(11)
C4 0.0252(17) 0.0224(17) 0.0201(17) 0.0124(13) -0.0025(13) -0.0023(13)
C5 0.0241(16) 0.0189(16) 0.0134(15) 0.0045(12) 0.0051(12) -0.0027(12)
C6 0.0153(14) 0.0136(14) 0.0115(14) 0.0037(11) 0.0034(11) -0.0023(11)
C21 0.0167(14) 0.0111(13) 0.0131(15) 0.0027(11) -0.0013(11) 0.0010(11)
C41 0.0109(13) 0.0283(17) 0.0174(16) 0.0115(13) -0.0026(11) -0.0064(12)
C51 0.0081(12) 0.0188(15) 0.0158(15) 0.0083(11) 0.0016(11) 0.0028(11)
O1W 0.0191(12) 0.0331(14) 0.0253(13) 0.0007(11) -0.0048(10) 0.0008(10)

loop_
_atom_type_symbol
_atom_type_description
_atom_type_scat_dispersion_real
_atom_type_scat_dispersion_imag
_atom_type_scat_source
C C 0.0033 0.0016 'International Tables Vol C Tables 4.2.6.8 and 6.1.1.4'
H H 0.0000 0.0000 'International Tables Vol C Tables 4.2.6.8 and 6.1.1.4'
N N 0.0061 0.0033 'International Tables Vol C Tables 4.2.6.8 and 6.1.1.4'
O O 0.0106 0.0060 'International Tables Vol C Tables 4.2.6.8 and 6.1.1.4'
P P 0.1023 0.0942 'International Tables Vol C Tables 4.2.6.8 and 6.1.1.4'
Cu Cu 0.3201 1.2651 'International Tables Vol C Tables 4.2.6.8 and 6.1.1.4'

loop_
_geom_angle_atom_site_label_1
_geom_angle_atom_site_label_2
_geom_angle_atom_site_label_3
_geom_angle
_geom_angle_site_symmetry_1
_geom_angle_site_symmetry_3
O2 Cu1 O2 180.0 . 2_666
O2 Cu1 O5 87.85(8) . 2_666
O2 Cu1 O5 92.15(8) 2_666 2_666
O2 Cu1 O5 92.15(8) . .
O2 Cu1 O5 87.85(8) 2_666 .
O5 Cu1 O5 180.0 2_666 .
O1 P1 O2 114.91(12) . .
O1 P1 O3 111.84(11) . .
O2 P1 O3 110.70(12) . .
O1 P1 C1 109.88(12) . .
O2 P1 C1 105.28(12) . .
O3 P1 C1 103.39(12) . .
P1 O2 Cu1 142.69(13) . .
P1 O3 H3 113.8 . .
O4 P2 O5 112.72(11) . .
O4 P2 O6 112.40(11) . .
O5 P2 O6 107.66(12) . .
O4 P2 C1 111.88(12) . .
O5 P2 C1 104.04(12) . .
O6 P2 C1 107.65(11) . .
P2 O5 Cu1 127.97(12) . .
P2 O6 H6 108.8 . .
C1 O7 H7 112.6 . .
C21 N1 C51 107.7(2) . .
C21 N1 C2 124.7(2) . .
C51 N1 C2 127.4(2) . .
C21 N2 C41 108.3(3) . .
C21 N2 H2N 123.4 . .
C41 N2 H2N 128.2 . .
O7 C1 C2 105.3(2) . .
O7 C1 P1 106.16(17) . .
C2 C1 P1 115.33(18) . .
O7 C1 P2 106.14(17) . .
C2 C1 P2 114.80(18) . .
P1 C1 P2 108.31(14) . .
N1 C2 C6 109.3(2) . .
N1 C2 C3 105.7(2) . .
C6 C2 C3 101.9(2) . .
N1 C2 C1 108.4(2) . .
C6 C2 C1 115.8(2) . .
C3 C2 C1 115.1(2) . .
C4 C3 C2 104.5(2) . .
C4 C3 H3A 110.8 . .
C2 C3 H3A 110.8 . .
C4 C3 H3B 110.8 . .
C2 C3 H3B 110.8 . .
H3A C3 H3B 108.9 . .
C3 C4 C5 106.4(2) . .
C3 C4 H4A 110.4 . .
C5 C4 H4A 110.4 . .
C3 C4 H4B 110.4 . .
C5 C4 H4B 110.4 . .
H4A C4 H4B 108.6 . .
C6 C5 C4 105.8(3) . .
C6 C5 H5A 110.6 . .
C4 C5 H5A 110.6 . .
C6 C5 H5B 110.6 . .
C4 C5 H5B 110.6 . .
H5A C5 H5B 108.7 . .
C2 C6 C5 105.2(2) . .
C2 C6 H6A 110.7 . .
C5 C6 H6A 110.7 . .
C2 C6 H6B 110.7 . .
C5 C6 H6B 110.7 . .
H6A C6 H6B 108.8 . .
N2 C21 N1 109.6(3) . .
N2 C21 H21 125.2 . .
N1 C21 H21 125.2 . .
C51 C41 N2 107.5(3) . .
C51 C41 H41 126.2 . .
N2 C41 H41 126.2 . .
C41 C51 N1 106.9(3) . .
C41 C51 H51 126.6 . .
N1 C51 H51 126.6 . .
H1W O1W H2W 110.3 . .

loop_
_geom_bond_atom_site_label_1
_geom_bond_atom_site_label_2
_geom_bond_distance
_geom_bond_site_symmetry_2
Cu1 O2 1.910(2) .
Cu1 O2 1.910(2) 2_666
Cu1 O5 1.939(2) 2_666
Cu1 O5 1.939(2) .
P1 O1 1.498(2) .
P1 O2 1.505(2) .
P1 O3 1.564(2) .
P1 C1 1.868(3) .
O3 H3 0.8395 .
P2 O4 1.498(2) .
P2 O5 1.520(2) .
P2 O6 1.566(2) .
P2 C1 1.875(3) .
O6 H6 0.8397 .
O7 C1 1.453(3) .
O7 H7 0.8401 .
N1 C21 1.338(4) .
N1 C51 1.386(3) .
N1 C2 1.508(3) .
N2 C21 1.313(4) .
N2 C41 1.380(4) .
N2 H2N 0.8800 .
C1 C2 1.554(4) .
C2 C6 1.534(4) .
C2 C3 1.549(4) .
C3 C4 1.539(4) .
C3 H3A 0.9900 .
C3 H3B 0.9900 .
C4 C5 1.543(5) .
C4 H4A 0.9900 .
C4 H4B 0.9900 .
C5 C6 1.535(4) .
C5 H5A 0.9900 .
C5 H5B 0.9900 .
C6 H6A 0.9900 .
C6 H6B 0.9900 .
C21 H21 0.9500 .
C41 C51 1.349(4) .
C41 H41 0.9500 .
C51 H51 0.9500 .
O1W H1W 0.8406 .
O1W H2W 0.8407 .

loop_
_geom_hbond_atom_site_label_D
_geom_hbond_atom_site_label_H
_geom_hbond_atom_site_label_A
_geom_hbond_distance_DH
_geom_hbond_distance_HA
_geom_hbond_distance_DA
_geom_hbond_angle_DHA
_geom_hbond_site_symmetry_A
O3 H3 O2 0.84 2.47 3.030(3) 124.6 2_566
O3 H3 O5 0.84 1.88 2.689(3) 161.2 1_455
O6 H6 O4 0.84 1.72 2.552(3) 173.7 2_667
O7 H7 O1W 0.84 2.23 3.053(3) 165.5 .
N2 H2N O1 0.88 1.81 2.646(4) 158.4 2_556
O1W H1W O6 0.84 2.48 3.218(3) 147.3 2_666
O1W H2W O1 0.84 1.98 2.808(3) 169.2 1_655
C3 H3B O4 0.99 2.25 3.056(4) 138.1 .
C6 H6B O4 0.99 2.53 3.501(4) 168.6 2_667
C41 H41 O7 0.95 2.49 3.118(4) 123.7 1_455
C51 H51 O4 0.95 2.27 3.216(4) 177.0 1_455

loop_
_geom_torsion_atom_site_label_1
_geom_torsion_atom_site_label_2
_geom_torsion_atom_site_label_3
_geom_torsion_atom_site_label_4
_geom_torsion
O1 P1 O2 Cu1 -112.2(2)
O3 P1 O2 Cu1 119.9(2)
C1 P1 O2 Cu1 8.8(3)
O4 P2 O5 Cu1 -179.48(12)
O6 P2 O5 Cu1 -54.95(17)
C1 P2 O5 Cu1 59.10(17)
O1 P1 C1 O7 49.8(2)
O2 P1 C1 O7 -74.43(19)
O3 P1 C1 O7 169.35(16)
O1 P1 C1 C2 -66.4(2)
O2 P1 C1 C2 169.37(19)
O3 P1 C1 C2 53.2(2)
O1 P1 C1 P2 163.46(13)
O2 P1 C1 P2 39.19(16)
O3 P1 C1 P2 -77.03(15)
O4 P2 C1 O7 -77.49(19)
O5 P2 C1 O7 44.48(19)
O6 P2 C1 O7 158.54(16)
O4 P2 C1 C2 38.4(2)
O5 P2 C1 C2 160.37(19)
O6 P2 C1 C2 -85.6(2)
O4 P2 C1 P1 168.88(12)
O5 P2 C1 P1 -69.15(15)
O6 P2 C1 P1 44.91(16)
C21 N1 C2 C6 -158.1(3)
C51 N1 C2 C6 27.4(4)
C21 N1 C2 C3 -49.1(3)
C51 N1 C2 C3 136.4(3)
C21 N1 C2 C1 74.8(3)
C51 N1 C2 C1 -99.7(3)
O7 C1 C2 N1 -65.2(3)
P1 C1 C2 N1 51.4(3)
P2 C1 C2 N1 178.40(17)
O7 C1 C2 C6 171.6(2)
P1 C1 C2 C6 -71.7(3)
P2 C1 C2 C6 55.2(3)
O7 C1 C2 C3 52.9(3)
P1 C1 C2 C3 169.57(19)
P2 C1 C2 C3 -63.5(3)
N1 C2 C3 C4 -76.1(3)
C6 C2 C3 C4 38.1(3)
C1 C2 C3 C4 164.2(2)
C2 C3 C4 C5 -23.3(3)
C3 C4 C5 C6 -0.7(3)
N1 C2 C6 C5 72.8(3)
C3 C2 C6 C5 -38.8(3)
C1 C2 C6 C5 -164.5(2)
C4 C5 C6 C2 24.8(3)
C41 N2 C21 N1 0.5(3)
C51 N1 C21 N2 -0.7(3)
C2 N1 C21 N2 -176.1(2)
C21 N2 C41 C51 -0.1(3)
N2 C41 C51 N1 -0.3(3)
C21 N1 C51 C41 0.6(3)
C2 N1 C51 C41 175.9(3)
